data_7031747
loop_
_publ_author_name
'Ghadwal, Rajendra S.'
'Reichmann, Sven O.'
'Carl, Elena'
'Herbst-Irmer, Regine'

_publ_section_title
;
 Synthesis and structural investigation of R2Si (R = Me, Ph) bridged
 di-N-heterocyclic carbenes.
;
_journal_issue 36
_journal_name_full 'Dalton transactions (Cambridge, England : 2003)'
_journal_page_first 13704
_journal_page_last 13710
_journal_paper_doi 10.1039/c4dt01681e
_journal_volume 43
_journal_year 2014
_chemical_formula_moiety 'C39 H45 Cl2 Cu N2 Si, c7 H8'
_chemical_formula_sum 'C46 H53 Cl2 Cu N2 Si'
_chemical_formula_weight 796.43
_chemical_name_systematic
;
 ?
;
_space_group_crystal_system monoclinic
_space_group_IT_number 14
_space_group_name_Hall '-P 2ybc'
_space_group_name_H-M_alt 'P 1 21/c 1'
_symmetry_space_group_name_Hall '-P 2ybc'
_symmetry_space_group_name_H-M 'P 1 21/c 1'
_atom_sites_solution_hydrogens geom
_audit_creation_method SHELXL-2013
_cell_angle_alpha 90
_cell_angle_beta 98.03(2)
_cell_angle_gamma 90
_cell_formula_units_Z 4
_cell_length_a 11.380(2)
_cell_length_b 15.471(2)
_cell_length_c 24.676(3)
_cell_measurement_reflns_used 9857
_cell_measurement_temperature 100(2)
_cell_measurement_theta_max 26.144
_cell_measurement_theta_min 2.236
_cell_volume 4301.9(11)
_computing_cell_refinement 'SAINT V7.68A'
_computing_data_collection 'APEX2 v2012.2'
_computing_data_reduction 'SAINT V7.68A'
_computing_molecular_graphics 'XP Version 5.1'
_computing_structure_refinement 'SHELXL-2013 (Sheldrick, 2013)'
_computing_structure_solution 'SHELXS-13 (Sheldrick, 2013)'
_diffrn_ambient_temperature 100(2)
_diffrn_measured_fraction_theta_full 1.000
_diffrn_measured_fraction_theta_max 0.999
_diffrn_measurement_device_type 'bruker smart apexII ultra'
_diffrn_measurement_method omega-scan
_diffrn_radiation_type MoK\a
_diffrn_radiation_wavelength 0.71073
_diffrn_reflns_av_R_equivalents 0.0519
_diffrn_reflns_av_unetI/netI 0.0241
_diffrn_reflns_Laue_measured_fraction_full 1.000
_diffrn_reflns_Laue_measured_fraction_max 0.999
_diffrn_reflns_limit_h_max 14
_diffrn_reflns_limit_h_min -14
_diffrn_reflns_limit_k_max 19
_diffrn_reflns_limit_k_min -19
_diffrn_reflns_limit_l_max 30
_diffrn_reflns_limit_l_min -30
_diffrn_reflns_number 97304
_diffrn_reflns_point_group_measured_fraction_full 1.000
_diffrn_reflns_point_group_measured_fraction_max 0.999
_diffrn_reflns_theta_full 25.242
_diffrn_reflns_theta_max 26.378
_diffrn_reflns_theta_min 1.558
_diffrn_source 'rotating anode'
_exptl_absorpt_coefficient_mu 0.692
_exptl_absorpt_correction_T_max 0.7456
_exptl_absorpt_correction_T_min 0.6856
_exptl_absorpt_correction_type multi-scan
_exptl_absorpt_process_details SADABS-2012/1
_exptl_crystal_colour colorless
_exptl_crystal_density_diffrn 1.230
_exptl_crystal_description plate
_exptl_crystal_F_000 1680
_exptl_crystal_size_max 0.235
_exptl_crystal_size_mid 0.196
_exptl_crystal_size_min 0.150
_refine_diff_density_max 0.367
_refine_diff_density_min -0.272
_refine_diff_density_rms 0.047
_refine_ls_extinction_method none
_refine_ls_goodness_of_fit_ref 1.036
_refine_ls_hydrogen_treatment constr
_refine_ls_matrix_type full
_refine_ls_number_parameters 478
_refine_ls_number_reflns 8799
_refine_ls_number_restraints 0
_refine_ls_restrained_S_all 1.036
_refine_ls_R_factor_all 0.0368
_refine_ls_R_factor_gt 0.0288
_refine_ls_shift/su_max 0.001
_refine_ls_shift/su_mean 0.000
_refine_ls_structure_factor_coef Fsqd
_refine_ls_weighting_details 'w=1/[\s^2^(Fo^2^)+(0.0300P)^2^+2.5658P] where P=(Fo^2^+2Fc^2^)/3'
_refine_ls_weighting_scheme calc
_refine_ls_wR_factor_gt 0.0697
_refine_ls_wR_factor_ref 0.0740
_reflns_Friedel_coverage 0.000
_reflns_number_gt 7517
_reflns_number_total 8799
_reflns_threshold_expression 'I > 2\s(I)'
_cod_data_source_file c4dt01681e2.cif
_cod_data_source_block p21c_a
_cod_depositor_comments 'Adding full bibliography for 7031746--7031749.cif.'
_cod_database_code 7031747
_shelx_space_group_comment
;
The symmetry employed for this shelxl refinement is uniquely defined
by the following loop, which should always be used as a source of
symmetry information in preference to the above space-group names.
They are only intended as comments.
;
_shelxl_version_number 2013-4

loop_
_space_group_symop_operation_xyz
'x, y, z'
'-x, y+1/2, -z+1/2'
'-x, -y, -z'
'x, -y-1/2, z-1/2'

loop_
_atom_site_label
_atom_site_type_symbol
_atom_site_fract_x
_atom_site_fract_y
_atom_site_fract_z
_atom_site_U_iso_or_equiv
_atom_site_adp_type
_atom_site_occupancy
_atom_site_site_symmetry_order
_atom_site_calc_flag
_atom_site_refinement_flags_posn
_atom_site_refinement_flags_adp
Cu1 Cu 0.63729(2) 0.92858(2) 0.64294(2) 0.01729(6) Uani 1 1 d . .
Si1 Si 1.00997(4) 0.68437(3) 0.60838(2) 0.01797(10) Uani 1 1 d . .
Cl1 Cl 0.93382(4) 0.57623(3) 0.63685(2) 0.02994(10) Uani 1 1 d . .
N1 N 0.80955(11) 0.89434(8) 0.56626(5) 0.0156(3) Uani 1 1 d . .
Cl2 Cl 0.51937(3) 0.99239(3) 0.68821(2) 0.02388(9) Uani 1 1 d . .
C2 C 0.75363(13) 0.87143(10) 0.60938(6) 0.0159(3) Uani 1 1 d . .
N3 N 0.80935(11) 0.79750(8) 0.62804(5) 0.0150(3) Uani 1 1 d . .
C5 C 0.89717(13) 0.83610(10) 0.55867(6) 0.0172(3) Uani 1 1 d . .
H5 H 0.9475 0.8391 0.5311 0.021 Uiso 1 1 calc R U
C4 C 0.89925(13) 0.77346(10) 0.59744(6) 0.0166(3) Uani 1 1 d . .
C6 C 0.78314(13) 0.97037(10) 0.53269(6) 0.0162(3) Uani 1 1 d . .
C7 C 0.83201(14) 1.04902(10) 0.55228(7) 0.0193(3) Uani 1 1 d . .
C8 C 0.80938(14) 1.12084(11) 0.51810(7) 0.0221(3) Uani 1 1 d . .
H8 H 0.8403 1.1757 0.5300 0.026 Uiso 1 1 calc R U
C10 C 0.69451(15) 1.03384(11) 0.44888(7) 0.0224(3) Uani 1 1 d . .
H10 H 0.6487 1.0296 0.4137 0.027 Uiso 1 1 calc R U
C9 C 0.74223(15) 1.11281(11) 0.46696(7) 0.0229(4) Uani 1 1 d . .
H9 H 0.7288 1.1621 0.4440 0.028 Uiso 1 1 calc R U
C13 C 1.02896(17) 1.09234(14) 0.60450(8) 0.0367(5) Uani 1 1 d . .
H13A H 1.0757 1.0931 0.6410 0.055 Uiso 1 1 calc R U
H13B H 1.0231 1.1511 0.5896 0.055 Uiso 1 1 calc R U
H13C H 1.0678 1.0549 0.5803 0.055 Uiso 1 1 calc R U
C11 C 0.71309(14) 0.96036(10) 0.48179(6) 0.0189(3) Uani 1 1 d . .
C12 C 0.90474(15) 1.05794(11) 0.60850(7) 0.0232(4) Uani 1 1 d . .
H12 H 0.9135 0.9990 0.6252 0.028 Uiso 1 1 calc R U
C14 C 0.84053(18) 1.11471(13) 0.64566(8) 0.0354(4) Uani 1 1 d . .
H14A H 0.8855 1.1155 0.6825 0.053 Uiso 1 1 calc R U
H14B H 0.7610 1.0914 0.6472 0.053 Uiso 1 1 calc R U
H14C H 0.8339 1.1737 0.6311 0.053 Uiso 1 1 calc R U
C15 C 0.65247(15) 0.87519(11) 0.46425(7) 0.0217(3) Uani 1 1 d . .
H15 H 0.6892 0.8290 0.4895 0.026 Uiso 1 1 calc R U
C16 C 0.52163(18) 0.88115(14) 0.47069(10) 0.0433(5) Uani 1 1 d . .
H16A H 0.4834 0.8252 0.4619 0.065 Uiso 1 1 calc R U
H16B H 0.4833 0.9254 0.4458 0.065 Uiso 1 1 calc R U
H16C H 0.5139 0.8967 0.5085 0.065 Uiso 1 1 calc R U
C17 C 0.66738(18) 0.84931(13) 0.40602(8) 0.0337(4) Uani 1 1 d . .
H17A H 0.6288 0.7934 0.3973 0.051 Uiso 1 1 calc R U
H17B H 0.7521 0.8447 0.4029 0.051 Uiso 1 1 calc R U
H17C H 0.6309 0.8932 0.3804 0.051 Uiso 1 1 calc R U
C30 C 1.14112(14) 0.71317(11) 0.65828(6) 0.0195(3) Uani 1 1 d . .
C29 C 0.87454(17) 0.91928(12) 0.75845(8) 0.0337(4) Uani 1 1 d . .
H29A H 0.8082 0.9396 0.7319 0.050 Uiso 1 1 calc R U
H29B H 0.9369 0.9634 0.7632 0.050 Uiso 1 1 calc R U
H29C H 0.8466 0.9083 0.7936 0.050 Uiso 1 1 calc R U
C28 C 1.03051(16) 0.80485(13) 0.77794(7) 0.0314(4) Uani 1 1 d . .
H28A H 1.0611 0.7508 0.7646 0.047 Uiso 1 1 calc R U
H28B H 1.0054 0.7950 0.8139 0.047 Uiso 1 1 calc R U
H28C H 1.0929 0.8489 0.7812 0.047 Uiso 1 1 calc R U
C27 C 0.92428(15) 0.83574(11) 0.73759(7) 0.0229(4) Uani 1 1 d . .
H27 H 0.9537 0.8492 0.7022 0.027 Uiso 1 1 calc R U
C26 C 0.60695(18) 0.57752(12) 0.58877(8) 0.0317(4) Uani 1 1 d . .
H26A H 0.6857 0.5506 0.5937 0.048 Uiso 1 1 calc R U
H26B H 0.5704 0.5710 0.5506 0.048 Uiso 1 1 calc R U
H26C H 0.5570 0.5494 0.6129 0.048 Uiso 1 1 calc R U
C25 C 0.49680(17) 0.71686(13) 0.59483(8) 0.0341(4) Uani 1 1 d . .
H25A H 0.5058 0.7787 0.6028 0.051 Uiso 1 1 calc R U
H25B H 0.4468 0.6906 0.6196 0.051 Uiso 1 1 calc R U
H25C H 0.4596 0.7089 0.5569 0.051 Uiso 1 1 calc R U
C24 C 0.61910(15) 0.67360(11) 0.60296(7) 0.0227(3) Uani 1 1 d . .
H24 H 0.6682 0.7011 0.5771 0.027 Uiso 1 1 calc R U
C23 C 0.82801(15) 0.76737(11) 0.72609(7) 0.0217(3) Uani 1 1 d . .
C22 C 0.78682(17) 0.72178(12) 0.76845(7) 0.0304(4) Uani 1 1 d . .
H22 H 0.8212 0.7324 0.8052 0.036 Uiso 1 1 calc R U
C21 C 0.69677(18) 0.66143(13) 0.75796(7) 0.0344(4) Uani 1 1 d . .
H21 H 0.6707 0.6309 0.7875 0.041 Uiso 1 1 calc R U
C20 C 0.64433(16) 0.64515(12) 0.70501(7) 0.0281(4) Uani 1 1 d . .
H20 H 0.5828 0.6034 0.6985 0.034 Uiso 1 1 calc R U
C19 C 0.68063(15) 0.68920(10) 0.66103(7) 0.0208(3) Uani 1 1 d . .
C18 C 0.77242(14) 0.74947(10) 0.67317(6) 0.0177(3) Uani 1 1 d . .
C31 C 1.18748(15) 0.79701(11) 0.65889(7) 0.0228(3) Uani 1 1 d . .
H31 H 1.1454 0.8406 0.6370 0.027 Uiso 1 1 calc R U
C32 C 1.29404(16) 0.81757(12) 0.69097(7) 0.0287(4) Uani 1 1 d . .
H32 H 1.3246 0.8747 0.6909 0.034 Uiso 1 1 calc R U
C33 C 1.35543(16) 0.75448(13) 0.72306(7) 0.0303(4) Uani 1 1 d . .
H33 H 1.4291 0.7681 0.7444 0.036 Uiso 1 1 calc R U
C34 C 1.31007(16) 0.67159(13) 0.72416(7) 0.0297(4) Uani 1 1 d . .
H34 H 1.3516 0.6288 0.7469 0.036 Uiso 1 1 calc R U
C35 C 1.20400(15) 0.65121(11) 0.69203(7) 0.0238(4) Uani 1 1 d . .
H35 H 1.1734 0.5942 0.6929 0.029 Uiso 1 1 calc R U
C36 C 1.05395(15) 0.66048(10) 0.54002(7) 0.0222(3) Uani 1 1 d . .
C37 C 1.17300(15) 0.64663(11) 0.53445(7) 0.0236(4) Uani 1 1 d . .
H37 H 1.2321 0.6517 0.5655 0.028 Uiso 1 1 calc R U
C38 C 1.20606(17) 0.62548(12) 0.48387(8) 0.0298(4) Uani 1 1 d . .
H38 H 1.2872 0.6155 0.4807 0.036 Uiso 1 1 calc R U
C39 C 1.12134(18) 0.61899(13) 0.43836(8) 0.0352(4) Uani 1 1 d . .
H39 H 1.1442 0.6047 0.4039 0.042 Uiso 1 1 calc R U
C40 C 1.00331(18) 0.63313(14) 0.44274(8) 0.0391(5) Uani 1 1 d . .
H40 H 0.9451 0.6290 0.4112 0.047 Uiso 1 1 calc R U
C41 C 0.96970(17) 0.65336(13) 0.49311(8) 0.0323(4) Uani 1 1 d . .
H41 H 0.8882 0.6625 0.4959 0.039 Uiso 1 1 calc R U
C42 C 0.51549(16) 0.35894(11) 0.62301(7) 0.0266(4) Uani 1 1 d . .
C43 C 0.44891(17) 0.37047(12) 0.57163(7) 0.0293(4) Uani 1 1 d . .
H43 H 0.4733 0.3432 0.5405 0.035 Uiso 1 1 calc R U
C44 C 0.34782(17) 0.42112(12) 0.56542(8) 0.0335(4) Uani 1 1 d . .
H44 H 0.3036 0.4285 0.5301 0.040 Uiso 1 1 calc R U
C45 C 0.31062(18) 0.46118(13) 0.61016(9) 0.0359(4) Uani 1 1 d . .
H45 H 0.2403 0.4950 0.6059 0.043 Uiso 1 1 calc R U
C46 C 0.37734(18) 0.45132(12) 0.66133(8) 0.0335(4) Uani 1 1 d . .
H46 H 0.3532 0.4791 0.6923 0.040 Uiso 1 1 calc R U
C47 C 0.47853(17) 0.40131(12) 0.66741(7) 0.0288(4) Uani 1 1 d . .
H47 H 0.5239 0.3957 0.7026 0.035 Uiso 1 1 calc R U
C48 C 0.62327(17) 0.30078(14) 0.63064(8) 0.0371(5) Uani 1 1 d . .
H48A H 0.6854 0.3271 0.6570 0.056 Uiso 1 1 calc R U
H48B H 0.6527 0.2931 0.5955 0.056 Uiso 1 1 calc R U
H48C H 0.6016 0.2444 0.6444 0.056 Uiso 1 1 calc R U

loop_
_atom_site_aniso_label
_atom_site_aniso_U_11
_atom_site_aniso_U_22
_atom_site_aniso_U_33
_atom_site_aniso_U_23
_atom_site_aniso_U_13
_atom_site_aniso_U_12
Cu1 0.01710(10) 0.01915(11) 0.01610(10) 0.00031(7) 0.00402(7) 0.00206(7)
Si1 0.0185(2) 0.0150(2) 0.0204(2) 0.00016(17) 0.00278(17) 0.00118(17)
Cl1 0.0276(2) 0.0187(2) 0.0442(3) 0.00581(18) 0.00723(19) -0.00136(16)
N1 0.0170(6) 0.0158(6) 0.0143(6) 0.0008(5) 0.0029(5) 0.0000(5)
Cl2 0.0207(2) 0.0282(2) 0.0234(2) -0.00550(16) 0.00551(16) 0.00249(16)
C2 0.0162(7) 0.0165(7) 0.0145(7) -0.0001(6) 0.0005(6) -0.0025(6)
N3 0.0158(6) 0.0159(6) 0.0135(6) 0.0010(5) 0.0024(5) -0.0004(5)
C5 0.0167(8) 0.0185(8) 0.0171(8) -0.0013(6) 0.0042(6) 0.0006(6)
C4 0.0157(7) 0.0175(8) 0.0166(7) -0.0016(6) 0.0026(6) -0.0005(6)
C6 0.0168(7) 0.0167(8) 0.0161(7) 0.0036(6) 0.0058(6) 0.0023(6)
C7 0.0187(8) 0.0201(8) 0.0201(8) -0.0001(6) 0.0068(6) 0.0003(6)
C8 0.0224(8) 0.0172(8) 0.0277(9) 0.0012(7) 0.0076(7) 0.0002(6)
C10 0.0221(8) 0.0274(9) 0.0176(8) 0.0051(7) 0.0025(6) 0.0020(7)
C9 0.0246(9) 0.0194(8) 0.0262(9) 0.0094(7) 0.0084(7) 0.0043(7)
C13 0.0269(10) 0.0455(12) 0.0362(11) -0.0016(9) -0.0012(8) -0.0077(9)
C11 0.0185(8) 0.0212(8) 0.0177(8) 0.0010(6) 0.0049(6) 0.0015(6)
C12 0.0259(9) 0.0205(8) 0.0226(9) -0.0007(7) 0.0014(7) -0.0036(7)
C14 0.0419(11) 0.0354(11) 0.0290(10) -0.0098(8) 0.0053(9) -0.0052(9)
C15 0.0246(9) 0.0225(8) 0.0173(8) 0.0013(6) 0.0006(6) -0.0015(7)
C16 0.0340(11) 0.0386(12) 0.0616(14) -0.0179(10) 0.0222(10) -0.0127(9)
C17 0.0418(11) 0.0318(10) 0.0302(10) -0.0082(8) 0.0146(9) -0.0090(9)
C30 0.0203(8) 0.0222(8) 0.0167(8) -0.0007(6) 0.0050(6) 0.0023(6)
C29 0.0320(10) 0.0307(10) 0.0356(11) -0.0097(8) -0.0047(8) 0.0047(8)
C28 0.0302(10) 0.0386(11) 0.0234(9) -0.0022(8) -0.0032(7) 0.0077(8)
C27 0.0263(9) 0.0250(9) 0.0162(8) -0.0018(7) -0.0013(7) 0.0018(7)
C26 0.0361(10) 0.0290(10) 0.0291(10) -0.0033(8) 0.0010(8) -0.0056(8)
C25 0.0284(10) 0.0414(11) 0.0307(10) -0.0029(8) -0.0024(8) 0.0017(8)
C24 0.0235(8) 0.0256(9) 0.0192(8) 0.0017(7) 0.0040(7) -0.0061(7)
C23 0.0255(9) 0.0216(8) 0.0177(8) 0.0012(6) 0.0017(7) 0.0035(7)
C22 0.0410(11) 0.0347(10) 0.0149(8) 0.0031(7) 0.0020(7) 0.0008(8)
C21 0.0443(12) 0.0389(11) 0.0220(9) 0.0112(8) 0.0113(8) -0.0052(9)
C20 0.0311(10) 0.0283(9) 0.0263(9) 0.0040(7) 0.0083(7) -0.0067(8)
C19 0.0222(8) 0.0214(8) 0.0191(8) 0.0021(6) 0.0044(6) 0.0009(7)
C18 0.0213(8) 0.0174(8) 0.0151(7) 0.0032(6) 0.0051(6) 0.0033(6)
C31 0.0262(9) 0.0221(8) 0.0204(8) 0.0008(7) 0.0048(7) 0.0010(7)
C32 0.0280(9) 0.0301(10) 0.0286(9) -0.0059(8) 0.0065(7) -0.0068(8)
C33 0.0235(9) 0.0434(11) 0.0230(9) -0.0099(8) -0.0002(7) 0.0023(8)
C34 0.0298(10) 0.0370(10) 0.0209(9) -0.0006(8) -0.0011(7) 0.0110(8)
C35 0.0279(9) 0.0224(8) 0.0216(8) -0.0001(7) 0.0052(7) 0.0047(7)
C36 0.0250(9) 0.0174(8) 0.0243(9) -0.0025(7) 0.0035(7) 0.0010(7)
C37 0.0257(9) 0.0203(8) 0.0249(9) 0.0018(7) 0.0041(7) 0.0022(7)
C38 0.0315(10) 0.0284(9) 0.0318(10) -0.0022(8) 0.0122(8) 0.0029(8)
C39 0.0456(12) 0.0346(11) 0.0276(10) -0.0113(8) 0.0130(9) -0.0015(9)
C40 0.0390(11) 0.0481(12) 0.0286(10) -0.0160(9) -0.0012(9) -0.0032(10)
C41 0.0255(9) 0.0394(11) 0.0310(10) -0.0126(8) 0.0003(8) -0.0005(8)
C42 0.0272(9) 0.0254(9) 0.0274(9) 0.0032(7) 0.0044(7) -0.0020(7)
C43 0.0345(10) 0.0264(9) 0.0271(9) -0.0008(7) 0.0046(8) -0.0046(8)
C44 0.0342(10) 0.0305(10) 0.0334(10) 0.0072(8) -0.0037(8) -0.0045(8)
C45 0.0317(10) 0.0310(10) 0.0458(12) 0.0078(9) 0.0079(9) 0.0044(8)
C46 0.0407(11) 0.0281(10) 0.0345(11) 0.0031(8) 0.0146(9) 0.0015(8)
C47 0.0349(10) 0.0272(9) 0.0243(9) 0.0040(7) 0.0040(8) -0.0018(8)
C48 0.0337(11) 0.0454(12) 0.0320(10) 0.0006(9) 0.0036(8) 0.0073(9)

loop_
_atom_type_symbol
_atom_type_description
_atom_type_scat_dispersion_real
_atom_type_scat_dispersion_imag
_atom_type_scat_source
C C 0.0033 0.0016 'International Tables Vol C Tables 4.2.6.8 and 6.1.1.4'
H H 0.0000 0.0000 'International Tables Vol C Tables 4.2.6.8 and 6.1.1.4'
N N 0.0061 0.0033 'International Tables Vol C Tables 4.2.6.8 and 6.1.1.4'
Si Si 0.0817 0.0704 'International Tables Vol C Tables 4.2.6.8 and 6.1.1.4'
Cl Cl 0.1484 0.1585 'International Tables Vol C Tables 4.2.6.8 and 6.1.1.4'
Cu Cu 0.3201 1.2651 'International Tables Vol C Tables 4.2.6.8 and 6.1.1.4'

loop_
_geom_angle_atom_site_label_1
_geom_angle_atom_site_label_2
_geom_angle_atom_site_label_3
_geom_angle
C2 Cu1 Cl2 174.02(5)
C30 Si1 C4 112.62(7)
C30 Si1 C36 110.88(8)
C4 Si1 C36 106.12(7)
C30 Si1 Cl1 107.95(6)
C4 Si1 Cl1 110.09(5)
C36 Si1 Cl1 109.14(6)
C2 N1 C5 111.26(13)
C2 N1 C6 125.27(13)
C5 N1 C6 123.46(13)
N3 C2 N1 103.73(13)
N3 C2 Cu1 124.90(11)
N1 C2 Cu1 131.12(12)
C2 N3 C4 112.46(12)
C2 N3 C18 121.41(13)
C4 N3 C18 126.07(13)
C4 C5 N1 108.23(13)
C5 C4 N3 104.31(13)
C5 C4 Si1 125.08(12)
N3 C4 Si1 130.35(11)
C7 C6 C11 123.84(14)
C7 C6 N1 118.03(14)
C11 C6 N1 118.10(14)
C6 C7 C8 116.97(15)
C6 C7 C12 122.36(14)
C8 C7 C12 120.66(15)
C9 C8 C7 120.65(15)
C9 C10 C11 120.68(15)
C10 C9 C8 120.90(15)
C10 C11 C6 116.94(15)
C10 C11 C15 120.93(14)
C6 C11 C15 122.00(14)
C7 C12 C13 111.34(14)
C7 C12 C14 110.80(14)
C13 C12 C14 111.31(15)
C11 C15 C16 109.21(14)
C11 C15 C17 112.94(14)
C16 C15 C17 110.71(16)
C35 C30 C31 117.89(15)
C35 C30 Si1 121.92(13)
C31 C30 Si1 119.85(12)
C23 C27 C29 111.09(14)
C23 C27 C28 112.77(15)
C29 C27 C28 109.91(14)
C19 C24 C26 112.61(14)
C19 C24 C25 110.10(14)
C26 C24 C25 110.08(15)
C22 C23 C18 116.39(16)
C22 C23 C27 121.36(15)
C18 C23 C27 122.19(14)
C21 C22 C23 121.23(16)
C20 C21 C22 120.69(16)
C21 C20 C19 120.80(17)
C20 C19 C18 116.92(15)
C20 C19 C24 120.54(15)
C18 C19 C24 122.51(14)
C23 C18 C19 123.96(15)
C23 C18 N3 118.34(14)
C19 C18 N3 117.68(14)
C32 C31 C30 121.06(16)
C33 C32 C31 119.70(17)
C32 C33 C34 120.34(17)
C33 C34 C35 119.83(17)
C34 C35 C30 121.15(17)
C37 C36 C41 117.90(16)
C37 C36 Si1 120.43(13)
C41 C36 Si1 121.65(13)
C38 C37 C36 120.76(17)
C39 C38 C37 120.14(17)
C38 C39 C40 120.17(17)
C39 C40 C41 119.96(18)
C40 C41 C36 121.07(18)
C47 C42 C43 118.04(17)
C47 C42 C48 120.76(16)
C43 C42 C48 121.19(17)
C44 C43 C42 120.75(18)
C43 C44 C45 120.54(18)
C44 C45 C46 119.17(18)
C47 C46 C45 120.22(18)
C46 C47 C42 121.25(18)

loop_
_geom_bond_atom_site_label_1
_geom_bond_atom_site_label_2
_geom_bond_distance
Cu1 C2 1.8779(16)
Cu1 Cl2 2.1076(5)
Si1 C30 1.8516(17)
Si1 C4 1.8615(16)
Si1 C36 1.8623(17)
Si1 Cl1 2.0527(6)
N1 C2 1.3610(19)
N1 C5 1.376(2)
N1 C6 1.4458(19)
C2 N3 1.357(2)
N3 C4 1.4039(19)
N3 C18 1.4491(19)
C5 C4 1.360(2)
C6 C7 1.396(2)
C6 C11 1.399(2)
C7 C8 1.397(2)
C7 C12 1.519(2)
C8 C9 1.387(2)
C10 C9 1.385(2)
C10 C11 1.396(2)
C13 C12 1.527(2)
C11 C15 1.522(2)
C12 C14 1.527(2)
C15 C16 1.522(3)
C15 C17 1.524(2)
C30 C35 1.399(2)
C30 C31 1.400(2)
C29 C27 1.529(2)
C28 C27 1.531(2)
C27 C23 1.521(2)
C26 C24 1.529(2)
C25 C24 1.532(2)
C24 C19 1.524(2)
C23 C22 1.395(2)
C23 C18 1.397(2)
C22 C21 1.384(3)
C21 C20 1.382(3)
C20 C19 1.392(2)
C19 C18 1.401(2)
C31 C32 1.389(2)
C32 C33 1.383(3)
C33 C34 1.384(3)
C34 C35 1.385(3)
C36 C37 1.397(2)
C36 C41 1.400(2)
C37 C38 1.392(2)
C38 C39 1.378(3)
C39 C40 1.380(3)
C40 C41 1.387(3)
C42 C47 1.391(3)
C42 C43 1.395(3)
C42 C48 1.512(3)
C43 C44 1.383(3)
C44 C45 1.383(3)
C45 C46 1.388(3)
C46 C47 1.378(3)

loop_
_geom_torsion_atom_site_label_1
_geom_torsion_atom_site_label_2
_geom_torsion_atom_site_label_3
_geom_torsion_atom_site_label_4
_geom_torsion
C5 N1 C2 N3 -0.02(16)
C6 N1 C2 N3 -179.13(13)
C5 N1 C2 Cu1 174.40(12)
C6 N1 C2 Cu1 -4.7(2)
N1 C2 N3 C4 -0.02(16)
Cu1 C2 N3 C4 -174.90(11)
N1 C2 N3 C18 -177.41(13)
Cu1 C2 N3 C18 7.7(2)
C2 N1 C5 C4 0.05(18)
C6 N1 C5 C4 179.18(14)
N1 C5 C4 N3 -0.06(16)
N1 C5 C4 Si1 -174.78(11)
C2 N3 C4 C5 0.05(17)
C18 N3 C4 C5 177.29(14)
C2 N3 C4 Si1 174.38(12)
C18 N3 C4 Si1 -8.4(2)
C30 Si1 C4 C5 90.65(15)
C36 Si1 C4 C5 -30.85(16)
Cl1 Si1 C4 C5 -148.83(13)
C30 Si1 C4 N3 -82.63(15)
C36 Si1 C4 N3 155.87(14)
Cl1 Si1 C4 N3 37.89(15)
C2 N1 C6 C7 81.39(19)
C5 N1 C6 C7 -97.62(18)
C2 N1 C6 C11 -100.49(18)
C5 N1 C6 C11 80.50(19)
C11 C6 C7 C8 -0.6(2)
N1 C6 C7 C8 177.35(13)
C11 C6 C7 C12 178.19(15)
N1 C6 C7 C12 -3.8(2)
C6 C7 C8 C9 -0.6(2)
C12 C7 C8 C9 -179.49(15)
C11 C10 C9 C8 -0.1(2)
C7 C8 C9 C10 1.0(2)
C9 C10 C11 C6 -1.1(2)
C9 C10 C11 C15 174.80(15)
C7 C6 C11 C10 1.5(2)
N1 C6 C11 C10 -176.47(14)
C7 C6 C11 C15 -174.37(15)
N1 C6 C11 C15 7.6(2)
C6 C7 C12 C13 121.79(17)
C8 C7 C12 C13 -59.4(2)
C6 C7 C12 C14 -113.76(18)
C8 C7 C12 C14 65.0(2)
C10 C11 C15 C16 -73.6(2)
C6 C11 C15 C16 102.13(19)
C10 C11 C15 C17 50.1(2)
C6 C11 C15 C17 -134.21(17)
C4 Si1 C30 C35 148.73(13)
C36 Si1 C30 C35 -92.52(14)
Cl1 Si1 C30 C35 26.98(15)
C4 Si1 C30 C31 -38.15(15)
C36 Si1 C30 C31 80.59(14)
Cl1 Si1 C30 C31 -159.90(12)
C29 C27 C23 C22 -76.1(2)
C28 C27 C23 C22 47.8(2)
C29 C27 C23 C18 100.96(19)
C28 C27 C23 C18 -135.14(16)
C18 C23 C22 C21 0.8(3)
C27 C23 C22 C21 178.07(17)
C23 C22 C21 C20 -0.5(3)
C22 C21 C20 C19 -0.2(3)
C21 C20 C19 C18 0.5(3)
C21 C20 C19 C24 -177.52(17)
C26 C24 C19 C20 -49.2(2)
C25 C24 C19 C20 74.1(2)
C26 C24 C19 C18 132.93(17)
C25 C24 C19 C18 -103.82(18)
C22 C23 C18 C19 -0.5(2)
C27 C23 C18 C19 -177.70(15)
C22 C23 C18 N3 177.82(15)
C27 C23 C18 N3 0.6(2)
C20 C19 C18 C23 -0.2(2)
C24 C19 C18 C23 177.81(15)
C20 C19 C18 N3 -178.49(14)
C24 C19 C18 N3 -0.5(2)
C2 N3 C18 C23 -92.43(18)
C4 N3 C18 C23 90.56(19)
C2 N3 C18 C19 85.99(18)
C4 N3 C18 C19 -91.02(19)
C35 C30 C31 C32 1.5(2)
Si1 C30 C31 C32 -171.86(13)
C30 C31 C32 C33 -0.2(3)
C31 C32 C33 C34 -1.3(3)
C32 C33 C34 C35 1.5(3)
C33 C34 C35 C30 -0.1(3)
C31 C30 C35 C34 -1.4(2)
Si1 C30 C35 C34 171.88(13)
C30 Si1 C36 C37 14.27(16)
C4 Si1 C36 C37 136.87(14)
Cl1 Si1 C36 C37 -104.51(13)
C30 Si1 C36 C41 -167.56(14)
C4 Si1 C36 C41 -44.96(16)
Cl1 Si1 C36 C41 73.65(15)
C41 C36 C37 C38 -0.7(3)
Si1 C36 C37 C38 177.52(13)
C36 C37 C38 C39 0.8(3)
C37 C38 C39 C40 -0.2(3)
C38 C39 C40 C41 -0.4(3)
C39 C40 C41 C36 0.5(3)
C37 C36 C41 C40 0.1(3)
Si1 C36 C41 C40 -178.15(16)
C47 C42 C43 C44 -1.3(3)
C48 C42 C43 C44 177.46(18)
C42 C43 C44 C45 -0.2(3)
C43 C44 C45 C46 1.3(3)
C44 C45 C46 C47 -0.8(3)
C45 C46 C47 C42 -0.8(3)
C43 C42 C47 C46 1.8(3)
C48 C42 C47 C46 -177.00(18)
